data_4509318
loop_
_publ_author_name
'Zheng, Sheng-Run'
'Yang, Qing-Yuan'
'Yang, Rui'
'Pan, Mei'
'Cao, Rong'
'Su, Cheng-Yong'

_publ_section_title
;
 Metal-Directed Assembly of Coordination Polymers with a Multifunctional
 Semirigid Ligand Containing Pyridyl and Benzimidazolyl Donor Groups
;
_journal_issue 5
_journal_name_full 'Crystal Growth &amp; Design'
_journal_page_first 2341
_journal_paper_doi 10.1021/cg801228x
_journal_volume 9
_journal_year 2009
_chemical_formula_sum 'C30 H26 Br2 Hg N8'
_chemical_formula_weight 859.00
_chemical_name_systematic
; 
 ? 
;
_space_group_IT_number 15
_symmetry_cell_setting monoclinic
_symmetry_space_group_name_Hall '-C 2yc'
_symmetry_space_group_name_H-M 'C 1 2/c 1'
_atom_sites_solution_hydrogens geom
_atom_sites_solution_primary direct
_atom_sites_solution_secondary difmap
_audit_creation_method SHELXL-97
_cell_angle_alpha 90.00
_cell_angle_beta 95.516(3)
_cell_angle_gamma 90.00
_cell_formula_units_Z 4
_cell_length_a 10.7028(4)
_cell_length_b 11.8825(5)
_cell_length_c 24.0332(8)
_cell_measurement_reflns_used 2513
_cell_measurement_temperature 150(2)
_cell_measurement_theta_max 30.4528
_cell_measurement_theta_min 2.7568
_cell_volume 3042.3(2)
_computing_cell_refinement
;
CrysAlis RED, Oxford Diffraction Ltd.,
Version 1.171.31.7 (release 18-10-2006 CrysAlis171 .NET)
(compiled Oct 18 2006,16:28:17)
;
_computing_data_collection
;
CrysAlis CCD, Oxford Diffraction Ltd.,
Version 1.171.31.7 (release 18-10-2006 CrysAlis171 .NET)
(compiled Oct 18 2006,16:28:17)
;
_computing_data_reduction
;
CrysAlis RED, Oxford Diffraction Ltd.,
Version 1.171.31.7 (release 18-10-2006 CrysAlis171 .NET)
(compiled Oct 18 2006,16:28:17)
;
_computing_structure_refinement 'SHELXL-97 (Sheldrick, 1997)'
_computing_structure_solution 'SHELXS-97 (Sheldrick, 1990)'
_diffrn_ambient_temperature 150(2)
_diffrn_detector_area_resol_mean 16.0855
_diffrn_measured_fraction_theta_full 0.987
_diffrn_measured_fraction_theta_max 0.987
_diffrn_measurement_device_type 'Gemini S Ultra'
_diffrn_measurement_method '\w and \p scan'
_diffrn_radiation_monochromator graphite
_diffrn_radiation_source 'Enhance (Mo) X-ray Source'
_diffrn_radiation_type MoK\a
_diffrn_radiation_wavelength 0.71073
_diffrn_reflns_av_R_equivalents 0.0413
_diffrn_reflns_av_sigmaI/netI 0.0988
_diffrn_reflns_limit_h_max 12
_diffrn_reflns_limit_h_min -13
_diffrn_reflns_limit_k_max 14
_diffrn_reflns_limit_k_min -8
_diffrn_reflns_limit_l_max 28
_diffrn_reflns_limit_l_min -29
_diffrn_reflns_number 7322
_diffrn_reflns_theta_full 26.00
_diffrn_reflns_theta_max 26.00
_diffrn_reflns_theta_min 2.76
_diffrn_standards_decay_% none
_exptl_absorpt_coefficient_mu 7.720
_exptl_absorpt_correction_T_max 1.00000
_exptl_absorpt_correction_T_min 0.58499
_exptl_absorpt_correction_type multi-scan
_exptl_crystal_colour yellow
_exptl_crystal_density_diffrn 1.875
_exptl_crystal_density_method 'not measured'
_exptl_crystal_description block
_exptl_crystal_F_000 1648
_exptl_crystal_size_max 0.25
_exptl_crystal_size_mid 0.20
_exptl_crystal_size_min 0.15
_refine_diff_density_max 1.160
_refine_diff_density_min -1.258
_refine_diff_density_rms 0.143
_refine_ls_extinction_method none
_refine_ls_goodness_of_fit_ref 1.008
_refine_ls_hydrogen_treatment geom
_refine_ls_matrix_type full
_refine_ls_number_parameters 186
_refine_ls_number_reflns 2940
_refine_ls_number_restraints 0
_refine_ls_restrained_S_all 1.008
_refine_ls_R_factor_all 0.0505
_refine_ls_R_factor_gt 0.0319
_refine_ls_shift/su_max 0.000
_refine_ls_shift/su_mean 0.000
_refine_ls_structure_factor_coef Fsqd
_refine_ls_weighting_details 'calc w=1/[\s^2^(Fo^2^)+(0.0000P)^2^+0.0000P] where P=(Fo^2^+2Fc^2^)/3'
_refine_ls_weighting_scheme calc
_refine_ls_wR_factor_gt 0.0371
_refine_ls_wR_factor_ref 0.0392
_reflns_number_gt 1987
_reflns_number_total 2940
_reflns_threshold_expression >2sigma(I)
_cod_data_source_file cg801228xsup1.cif
_cod_data_source_block HgBr2
_cod_depositor_comments
;
The following automatic conversions were performed:

'_symmetry_cell_setting' value 'Monoclinic' changed to 'monoclinic'
according to /home/saulius/struct/CIF-dictionaries/cif_core.dic
dictionary named 'cif_core.dic' version 2.4.2 from 2011-04-26.

Automatic conversion script
Id: cif_fix_values 1891 2012-01-12 08:04:46Z andrius 
;
_cod_original_sg_symbol_H-M C2/c
_cod_database_code 4509318

loop_
_symmetry_equiv_pos_as_xyz
'x, y, z'
'-x, y, -z+1/2'
'x+1/2, y+1/2, z'
'-x+1/2, y+1/2, -z+1/2'
'-x, -y, -z'
'x, -y, z-1/2'
'-x+1/2, -y+1/2, -z'
'x+1/2, -y+1/2, z-1/2'

loop_
_atom_site_label
_atom_site_type_symbol
_atom_site_fract_x
_atom_site_fract_y
_atom_site_fract_z
_atom_site_U_iso_or_equiv
_atom_site_adp_type
_atom_site_occupancy
_atom_site_symmetry_multiplicity
_atom_site_calc_flag
_atom_site_refinement_flags
Hg1 Hg 0.0000 -0.01299(3) 0.2500 0.02811(9) Uani 1 2 d S
Br1 Br -0.22114(4) -0.07601(5) 0.22849(2) 0.03984(17) Uani 1 1 d .
N2 N -0.1268(3) 0.4732(3) 0.08784(15) 0.0211(10) Uani 1 1 d .
N1 N -0.1391(3) 0.5798(3) 0.01008(15) 0.0235(10) Uani 1 1 d .
C11 C -0.0442(4) 0.2997(4) 0.13712(18) 0.0169(11) Uani 1 1 d .
N3 N -0.2208(3) 0.2906(4) 0.01814(15) 0.0233(10) Uani 1 1 d .
N4 N 0.0322(3) 0.1339(3) 0.18499(14) 0.0225(10) Uani 1 1 d .
C7 C -0.1641(3) 0.4811(4) 0.03089(18) 0.0198(11) Uani 1 1 d .
C9 C -0.2252(4) 0.3903(4) -0.0030(2) 0.0214(12) Uani 1 1 d .
C2 C -0.0355(4) 0.7509(5) 0.0567(2) 0.0333(14) Uani 1 1 d .
H2A H -0.0408 0.7958 0.0249 0.040 Uiso 1 1 calc R
C13 C 0.1504(4) 0.2207(5) 0.1184(2) 0.0363(15) Uani 1 1 d .
H13A H 0.2224 0.2210 0.0996 0.044 Uiso 1 1 calc R
C10 C -0.1485(4) 0.3829(4) 0.12789(18) 0.0255(12) Uani 1 1 d .
H10A H -0.2246 0.3431 0.1145 0.031 Uiso 1 1 calc R
H10B H -0.1621 0.4169 0.1635 0.031 Uiso 1 1 calc R
C5 C -0.0150(4) 0.6140(5) 0.1545(2) 0.0314(14) Uani 1 1 d .
H5A H -0.0075 0.5696 0.1865 0.038 Uiso 1 1 calc R
C1 C -0.0790(4) 0.6403(4) 0.0547(2) 0.0241(13) Uani 1 1 d .
C14 C 0.1331(4) 0.1382(5) 0.15716(19) 0.0327(14) Uani 1 1 d .
H14A H 0.1946 0.0833 0.1641 0.039 Uiso 1 1 calc R
C15 C -0.0538(4) 0.2145(4) 0.17470(18) 0.0228(13) Uani 1 1 d .
H15A H -0.1246 0.2126 0.1943 0.027 Uiso 1 1 calc R
C6 C -0.0692(4) 0.5730(4) 0.1033(2) 0.0235(12) Uani 1 1 d .
C12 C 0.0612(4) 0.3022(4) 0.10775(18) 0.0256(13) Uani 1 1 d .
H12A H 0.0709 0.3581 0.0814 0.031 Uiso 1 1 calc R
C3 C 0.0152(4) 0.7908(5) 0.1072(2) 0.0380(15) Uani 1 1 d .
H3A H 0.0430 0.8650 0.1099 0.046 Uiso 1 1 calc R
C8 C -0.2797(4) 0.4228(4) -0.06059(18) 0.0317(13) Uani 1 1 d .
H8A H -0.3173 0.3580 -0.0793 0.048 Uiso 1 1 calc R
H8D H -0.2143 0.4512 -0.0814 0.048 Uiso 1 1 calc R
H8B H -0.3423 0.4799 -0.0580 0.048 Uiso 1 1 calc R
C4 C 0.0263(4) 0.7224(5) 0.1551(2) 0.0403(16) Uani 1 1 d .
H4A H 0.0632 0.7523 0.1885 0.048 Uiso 1 1 calc R

loop_
_atom_site_aniso_label
_atom_site_aniso_U_11
_atom_site_aniso_U_22
_atom_site_aniso_U_33
_atom_site_aniso_U_23
_atom_site_aniso_U_13
_atom_site_aniso_U_12
Hg1 0.03426(15) 0.0268(2) 0.02350(16) 0.000 0.00416(11) 0.000
Br1 0.0379(3) 0.0467(5) 0.0345(3) -0.0054(3) 0.0012(2) -0.0088(3)
N2 0.022(2) 0.019(3) 0.023(2) 0.006(2) 0.0035(17) 0.003(2)
N1 0.030(2) 0.016(3) 0.026(3) -0.001(2) 0.0099(19) -0.001(2)
C11 0.021(3) 0.017(3) 0.013(3) 0.000(3) -0.002(2) 0.000(2)
N3 0.025(2) 0.024(3) 0.021(3) -0.001(2) 0.0004(18) 0.001(2)
N4 0.024(2) 0.020(3) 0.025(2) 0.006(2) 0.0071(18) 0.004(2)
C7 0.015(2) 0.023(3) 0.022(3) 0.006(3) 0.0031(19) 0.004(3)
C9 0.021(3) 0.018(3) 0.026(3) 0.002(3) 0.004(2) 0.002(3)
C2 0.033(3) 0.028(4) 0.042(4) -0.001(3) 0.019(3) 0.004(3)
C13 0.026(3) 0.044(4) 0.042(4) 0.017(3) 0.019(3) 0.008(3)
C10 0.032(3) 0.026(3) 0.019(3) -0.002(3) 0.005(2) 0.001(3)
C5 0.032(3) 0.028(4) 0.034(3) -0.005(3) 0.001(2) 0.011(3)
C1 0.019(3) 0.015(3) 0.041(3) -0.006(3) 0.017(2) 0.002(2)
C14 0.028(3) 0.035(4) 0.036(3) 0.003(3) 0.009(2) 0.012(3)
C15 0.022(3) 0.028(4) 0.019(3) -0.002(3) 0.003(2) 0.001(3)
C6 0.019(3) 0.023(3) 0.030(3) -0.003(3) 0.009(2) 0.007(3)
C12 0.025(3) 0.024(3) 0.029(3) 0.005(3) 0.007(2) 0.003(3)
C3 0.026(3) 0.029(4) 0.062(4) -0.017(4) 0.017(3) -0.004(3)
C8 0.038(3) 0.021(3) 0.035(3) -0.002(3) -0.005(2) -0.003(3)
C4 0.031(3) 0.042(4) 0.046(4) -0.021(4) -0.002(3) 0.004(3)

loop_
_atom_type_symbol
_atom_type_description
_atom_type_scat_dispersion_real
_atom_type_scat_dispersion_imag
_atom_type_scat_source
C C 0.0033 0.0016 'International Tables Vol C Tables 4.2.6.8 and 6.1.1.4'
H H 0.0000 0.0000 'International Tables Vol C Tables 4.2.6.8 and 6.1.1.4'
N N 0.0061 0.0033 'International Tables Vol C Tables 4.2.6.8 and 6.1.1.4'
Br Br -0.2901 2.4595 'International Tables Vol C Tables 4.2.6.8 and 6.1.1.4'
Hg Hg -2.3894 9.2266 'International Tables Vol C Tables 4.2.6.8 and 6.1.1.4'

loop_
_geom_angle_atom_site_label_1
_geom_angle_atom_site_label_2
_geom_angle_atom_site_label_3
_geom_angle
_geom_angle_site_symmetry_1
_geom_angle_site_symmetry_3
N4 Hg1 N4 86.15(19) 2 .
N4 Hg1 Br1 99.30(8) 2 .
N4 Hg1 Br1 106.14(8) . .
N4 Hg1 Br1 106.14(8) 2 2
N4 Hg1 Br1 99.30(8) . 2
Br1 Hg1 Br1 144.98(3) . 2
C6 N2 C7 106.8(4) . .
C6 N2 C10 123.1(4) . .
C7 N2 C10 130.0(4) . .
C7 N1 C1 105.3(4) . .
C15 C11 C12 118.0(4) . .
C15 C11 C10 119.1(4) . .
C12 C11 C10 122.9(4) . .
C9 N3 N3 112.9(4) . 7_455
C14 N4 C15 117.4(4) . .
C14 N4 Hg1 122.3(3) . .
C15 N4 Hg1 120.3(3) . .
N1 C7 N2 112.6(4) . .
N1 C7 C9 122.8(4) . .
N2 C7 C9 124.5(5) . .
N3 C9 C7 117.4(4) . .
N3 C9 C8 126.6(4) . .
C7 C9 C8 115.8(4) . .
C3 C2 C1 117.5(5) . .
C3 C2 H2A 121.2 . .
C1 C2 H2A 121.2 . .
C12 C13 C14 119.6(4) . .
C12 C13 H13A 120.2 . .
C14 C13 H13A 120.2 . .
N2 C10 C11 114.6(3) . .
N2 C10 H10A 108.6 . .
C11 C10 H10A 108.6 . .
N2 C10 H10B 108.6 . .
C11 C10 H10B 108.6 . .
H10A C10 H10B 107.6 . .
C4 C5 C6 116.5(5) . .
C4 C5 H5A 121.7 . .
C6 C5 H5A 121.7 . .
C2 C1 N1 129.8(5) . .
C2 C1 C6 120.5(5) . .
N1 C1 C6 109.6(4) . .
N4 C14 C13 122.6(5) . .
N4 C14 H14A 118.7 . .
C13 C14 H14A 118.7 . .
N4 C15 C11 124.0(4) . .
N4 C15 H15A 118.0 . .
C11 C15 H15A 118.0 . .
N2 C6 C5 132.8(5) . .
N2 C6 C1 105.6(4) . .
C5 C6 C1 121.5(5) . .
C13 C12 C11 118.5(5) . .
C13 C12 H12A 120.8 . .
C11 C12 H12A 120.8 . .
C2 C3 C4 121.5(5) . .
C2 C3 H3A 119.3 . .
C4 C3 H3A 119.3 . .
C9 C8 H8A 109.5 . .
C9 C8 H8D 109.5 . .
H8A C8 H8D 109.5 . .
C9 C8 H8B 109.5 . .
H8A C8 H8B 109.5 . .
H8D C8 H8B 109.5 . .
C5 C4 C3 122.5(5) . .
C5 C4 H4A 118.8 . .
C3 C4 H4A 118.8 . .

loop_
_geom_bond_atom_site_label_1
_geom_bond_atom_site_label_2
_geom_bond_distance
_geom_bond_site_symmetry_2
Hg1 N4 2.390(4) 2
Hg1 N4 2.390(4) .
Hg1 Br1 2.4889(5) .
Hg1 Br1 2.4889(5) 2
N2 C6 1.370(6) .
N2 C7 1.391(5) .
N2 C10 1.475(5) .
N1 C7 1.313(6) .
N1 C1 1.396(5) .
C11 C15 1.367(6) .
C11 C12 1.387(5) .
C11 C10 1.492(6) .
N3 C9 1.288(6) .
N3 N3 1.406(7) 7_455
N4 C14 1.325(5) .
N4 C15 1.335(5) .
C7 C9 1.467(6) .
C9 C8 1.500(5) .
C2 C3 1.365(6) .
C2 C1 1.393(6) .
C2 H2A 0.9300 .
C13 C12 1.367(6) .
C13 C14 1.378(6) .
C13 H13A 0.9300 .
C10 H10A 0.9700 .
C10 H10B 0.9700 .
C5 C4 1.361(7) .
C5 C6 1.397(6) .
C5 H5A 0.9300 .
C1 C6 1.412(6) .
C14 H14A 0.9300 .
C15 H15A 0.9300 .
C12 H12A 0.9300 .
C3 C4 1.405(7) .
C3 H3A 0.9300 .
C8 H8A 0.9600 .
C8 H8D 0.9600 .
C8 H8B 0.9600 .
C4 H4A 0.9300 .

loop_
_geom_torsion_atom_site_label_1
_geom_torsion_atom_site_label_2
_geom_torsion_atom_site_label_3
_geom_torsion_atom_site_label_4
_geom_torsion
_geom_torsion_site_symmetry_1
N4 Hg1 N4 C14 127.5(4) 2
Br1 Hg1 N4 C14 -133.9(3) .
Br1 Hg1 N4 C14 21.8(4) 2
N4 Hg1 N4 C15 -53.8(3) 2
Br1 Hg1 N4 C15 44.8(3) .
Br1 Hg1 N4 C15 -159.5(3) 2
C1 N1 C7 N2 1.7(5) .
C1 N1 C7 C9 -178.6(4) .
C6 N2 C7 N1 -2.8(5) .
C10 N2 C7 N1 173.1(4) .
C6 N2 C7 C9 177.5(4) .
C10 N2 C7 C9 -6.7(6) .
N3 N3 C9 C7 -178.4(4) 7_455
N3 N3 C9 C8 -2.7(8) 7_455
N1 C7 C9 N3 165.3(4) .
N2 C7 C9 N3 -15.0(6) .
N1 C7 C9 C8 -11.0(6) .
N2 C7 C9 C8 168.8(4) .
C6 N2 C10 C11 -89.6(5) .
C7 N2 C10 C11 95.2(5) .
C15 C11 C10 N2 178.2(4) .
C12 C11 C10 N2 -4.1(6) .
C3 C2 C1 N1 177.0(4) .
C3 C2 C1 C6 -0.6(7) .
C7 N1 C1 C2 -177.8(5) .
C7 N1 C1 C6 0.0(5) .
C15 N4 C14 C13 -0.7(7) .
Hg1 N4 C14 C13 178.0(4) .
C12 C13 C14 N4 0.1(8) .
C14 N4 C15 C11 0.6(7) .
Hg1 N4 C15 C11 -178.2(3) .
C12 C11 C15 N4 0.3(7) .
C10 C11 C15 N4 178.1(4) .
C7 N2 C6 C5 179.0(4) .
C10 N2 C6 C5 2.8(7) .
C7 N2 C6 C1 2.5(4) .
C10 N2 C6 C1 -173.7(3) .
C4 C5 C6 N2 -175.3(5) .
C4 C5 C6 C1 0.8(7) .
C2 C1 C6 N2 176.4(4) .
N1 C1 C6 N2 -1.6(5) .
C2 C1 C6 C5 -0.6(7) .
N1 C1 C6 C5 -178.6(4) .
C14 C13 C12 C11 0.7(8) .
C15 C11 C12 C13 -0.9(7) .
C10 C11 C12 C13 -178.6(4) .
C1 C2 C3 C4 1.6(7) .
C6 C5 C4 C3 0.3(7) .
C2 C3 C4 C5 -1.5(8) .
